data_4349294
loop_
_publ_author_name
'Huang, Jih-Sheng'
'Lee, Wan-Hua'
'Shen, Chao-Tang'
'Lin, Ya-Fan'
'Liu, Yi-Hung'
'Peng, Shie-Ming'
'Chiu, Ching-Wen'

_publ_section_title
;
 Cp*-Substituted Boron Cations: The Effect of NHC, NHO, and CAAC Ligands.
;
_journal_issue 23
_journal_name_full 'Inorganic chemistry'
_journal_page_first 12427
_journal_page_last 12434
_journal_paper_doi 10.1021/acs.inorgchem.6b02336
_journal_volume 55
_journal_year 2016
_chemical_formula_sum 'C33 H50 Al2 B Cl8 N'
_chemical_formula_weight 809.11
_space_group_IT_number 14
_space_group_name_Hall '-P 2yn'
_space_group_name_H-M_alt 'P 1 21/n 1'
_symmetry_cell_setting monoclinic
_symmetry_space_group_name_H-M 'P 1 21/n 1'
_atom_sites_solution_hydrogens geom
_atom_sites_solution_primary direct
_atom_sites_solution_secondary difmap
_audit_creation_method SHELXL-97
_cell_angle_alpha 90.00
_cell_angle_beta 91.152(4)
_cell_angle_gamma 90.00
_cell_formula_units_Z 4
_cell_length_a 12.5727(6)
_cell_length_b 15.5552(8)
_cell_length_c 20.9056(7)
_cell_measurement_reflns_used 3295
_cell_measurement_temperature 200(2)
_cell_measurement_theta_max 70.6110
_cell_measurement_theta_min 3.5050
_cell_volume 4087.7(3)
_computing_cell_refinement
; 
CrysAlisPro, Agilent Technologies, 
Version 1.171.37.35 (release 13-08-2014 CrysAlis171 .NET) 
(compiled Aug 13 2014,18:06:01) 
Empirical absorption correction using spherical harmonics, 
 implemented in SCALE3 ABSPACK scaling algorithm. 
;
_computing_data_collection
; 
CrysAlisPro, Agilent Technologies, 
Version 1.171.37.35 (release 13-08-2014 CrysAlis171 .NET) 
(compiled Aug 13 2014,18:06:01) 
Empirical absorption correction using spherical harmonics, 
 implemented in SCALE3 ABSPACK scaling algorithm. 
;
_computing_data_reduction
; 
CrysAlisPro, Agilent Technologies, 
Version 1.171.37.35 (release 13-08-2014 CrysAlis171 .NET) 
(compiled Aug 13 2014,18:06:01) 
Empirical absorption correction using spherical harmonics, 
 implemented in SCALE3 ABSPACK scaling algorithm. 
;
_computing_molecular_graphics SHELXTL
_computing_publication_material SHELXTL
_computing_structure_refinement 'SHELXL-97 (Sheldrick, 1997)'
_computing_structure_solution 'SHELXS-97 (Sheldrick, 1990)'
_diffrn_ambient_temperature 200(2)
_diffrn_detector_area_resol_mean 10.2496
_diffrn_measured_fraction_theta_full 0.459
_diffrn_measured_fraction_theta_max 0.459
_diffrn_measurement_device_type 'Xcalibur, Atlas, Gemini'
_diffrn_radiation_monochromator graphite
_diffrn_radiation_source 'fine-focus sealed tube'
_diffrn_radiation_type CuK\a
_diffrn_radiation_wavelength 1.54178
_diffrn_reflns_av_R_equivalents 0.0199
_diffrn_reflns_av_sigmaI/netI 0.0339
_diffrn_reflns_limit_h_max 7
_diffrn_reflns_limit_h_min -12
_diffrn_reflns_limit_k_max 12
_diffrn_reflns_limit_k_min -13
_diffrn_reflns_limit_l_max 16
_diffrn_reflns_limit_l_min -25
_diffrn_reflns_number 6093
_diffrn_reflns_theta_full 67.96
_diffrn_reflns_theta_max 67.96
_diffrn_reflns_theta_min 3.54
_exptl_absorpt_coefficient_mu 5.634
_exptl_absorpt_correction_T_max 1.00000
_exptl_absorpt_correction_T_min 0.81865
_exptl_absorpt_correction_type multi-scan
_exptl_absorpt_process_details
; 
CrysAlisPro, Agilent Technologies, 
Version 1.171.37.35 (release 13-08-2014 CrysAlis171 .NET) 
(compiled Aug 13 2014,18:06:01) 
Empirical absorption correction using spherical harmonics, 
 implemented in SCALE3 ABSPACK scaling algorithm. 
;
_exptl_crystal_colour colorless
_exptl_crystal_density_diffrn 1.315
_exptl_crystal_density_method 'not measured'
_exptl_crystal_description block
_exptl_crystal_F_000 1688
_exptl_crystal_size_max 0.20
_exptl_crystal_size_mid 0.15
_exptl_crystal_size_min 0.10
_refine_diff_density_max 0.419
_refine_diff_density_min -0.253
_refine_diff_density_rms 0.046
_refine_ls_extinction_method none
_refine_ls_goodness_of_fit_ref 0.993
_refine_ls_hydrogen_treatment mixed
_refine_ls_matrix_type full
_refine_ls_number_parameters 406
_refine_ls_number_reflns 3417
_refine_ls_number_restraints 0
_refine_ls_restrained_S_all 0.993
_refine_ls_R_factor_all 0.0525
_refine_ls_R_factor_gt 0.0410
_refine_ls_shift/su_max 0.015
_refine_ls_shift/su_mean 0.002
_refine_ls_structure_factor_coef Fsqd
_refine_ls_weighting_details 'calc w=1/[\s^2^(Fo^2^)+(0.0554P)^2^+5.1774P] where P=(Fo^2^+2Fc^2^)/3'
_refine_ls_weighting_scheme calc
_refine_ls_wR_factor_gt 0.0999
_refine_ls_wR_factor_ref 0.1105
_reflns_number_gt 2806
_reflns_number_total 3417
_reflns_threshold_expression >2sigma(I)
_cod_data_source_file ic17371.cif
_cod_data_source_block ic17371
_cod_depositor_comments
;
The following automatic conversions were performed:

data item '_symmetry_cell_setting' value 'Monoclinic' was changed to
'monoclinic' in accordance with the
/home/saulius/struct/COD-crude-data/automatic-downloads/DataCite-retrospective/ACS/depositions/lib/dictionaries/cif_core.dic
dictionary named 'cif_core.dic' version 2.4.2 last updated on
2011-04-26.

Automatic conversion script
Id: cif_fix_values 6909 2019-04-08 15:41:33Z antanas 
;
_cod_original_sg_symbol_H-M P2(1)/n
_cod_database_code 4349294

loop_
_symmetry_equiv_pos_as_xyz
'x, y, z'
'-x+1/2, y+1/2, -z+1/2'
'-x, -y, -z'
'x-1/2, -y-1/2, z-1/2'

loop_
_atom_site_label
_atom_site_type_symbol
_atom_site_fract_x
_atom_site_fract_y
_atom_site_fract_z
_atom_site_U_iso_or_equiv
_atom_site_adp_type
_atom_site_occupancy
_atom_site_symmetry_multiplicity
_atom_site_calc_flag
_atom_site_refinement_flags
N1 N 0.2974(3) 0.3082(2) 0.92137(16) 0.0284(10) Uani 1 1 d .
B1 B 0.2258(4) 0.2157(4) 1.0127(2) 0.0294(16) Uani 1 1 d .
C1 C 0.2557(3) 0.3010(3) 0.97821(19) 0.0260(13) Uani 1 1 d .
C2 C 0.2415(4) 0.3884(3) 1.00919(18) 0.0266(12) Uani 1 1 d .
C3 C 0.2713(4) 0.4509(3) 0.95510(19) 0.0335(13) Uani 1 1 d .
H3A H 0.2064 0.4729 0.9331 0.040 Uiso 1 1 calc R
H3B H 0.3121 0.5003 0.9727 0.040 Uiso 1 1 calc R
C4 C 0.3385(4) 0.4002(3) 0.9090(2) 0.0333(13) Uani 1 1 d .
C5 C 0.4566(4) 0.4060(3) 0.9275(2) 0.0443(14) Uani 1 1 d .
H5A H 0.4669 0.3883 0.9722 0.066 Uiso 1 1 calc R
H5B H 0.4811 0.4653 0.9223 0.066 Uiso 1 1 calc R
H5C H 0.4975 0.3680 0.8998 0.066 Uiso 1 1 calc R
C6 C 0.3216(4) 0.4269(3) 0.8390(2) 0.0446(14) Uani 1 1 d .
H6A H 0.3486 0.4854 0.8330 0.067 Uiso 1 1 calc R
H6B H 0.2456 0.4252 0.8280 0.067 Uiso 1 1 calc R
H6C H 0.3600 0.3872 0.8113 0.067 Uiso 1 1 calc R
C7 C 0.2865(4) 0.2433(3) 0.87049(19) 0.0325(13) Uani 1 1 d .
C8 C 0.3711(4) 0.1916(3) 0.8509(2) 0.0393(14) Uani 1 1 d .
C9 C 0.3461(5) 0.1294(4) 0.8048(2) 0.0543(16) Uani 1 1 d .
H9A H 0.4003 0.0912 0.7914 0.065 Uiso 1 1 calc R
C10 C 0.2455(6) 0.1216(4) 0.7784(2) 0.0581(17) Uani 1 1 d .
H10A H 0.2303 0.0770 0.7485 0.070 Uiso 1 1 calc R
C11 C 0.1673(5) 0.1780(4) 0.7950(2) 0.0515(15) Uani 1 1 d .
H11A H 0.0991 0.1734 0.7749 0.062 Uiso 1 1 calc R
C12 C 0.1848(4) 0.2412(3) 0.84004(19) 0.0364(14) Uani 1 1 d .
C13 C 0.4879(4) 0.2037(3) 0.8691(2) 0.0478(15) Uani 1 1 d .
H13A H 0.4925 0.2362 0.9102 0.057 Uiso 1 1 calc R
C14 C 0.5532(4) 0.1207(4) 0.8765(3) 0.0680(18) Uani 1 1 d .
H14A H 0.5212 0.0840 0.9090 0.102 Uiso 1 1 calc R
H14B H 0.6263 0.1351 0.8897 0.102 Uiso 1 1 calc R
H14C H 0.5539 0.0901 0.8355 0.102 Uiso 1 1 calc R
C15 C 0.5422(4) 0.2574(4) 0.8167(2) 0.0635(17) Uani 1 1 d .
H15A H 0.5034 0.3115 0.8104 0.095 Uiso 1 1 calc R
H15B H 0.5417 0.2249 0.7765 0.095 Uiso 1 1 calc R
H15C H 0.6158 0.2697 0.8299 0.095 Uiso 1 1 calc R
C16 C 0.0977(4) 0.3059(3) 0.8515(2) 0.0381(14) Uani 1 1 d .
H16A H 0.1286 0.3537 0.8779 0.046 Uiso 1 1 calc R
C17 C 0.0556(4) 0.3447(4) 0.7879(2) 0.0567(16) Uani 1 1 d .
H17A H 0.1149 0.3697 0.7646 0.085 Uiso 1 1 calc R
H17B H 0.0033 0.3896 0.7969 0.085 Uiso 1 1 calc R
H17C H 0.0219 0.2995 0.7620 0.085 Uiso 1 1 calc R
C18 C 0.0051(4) 0.2672(4) 0.8881(2) 0.0514(16) Uani 1 1 d .
H18A H 0.0318 0.2430 0.9286 0.077 Uiso 1 1 calc R
H18B H -0.0285 0.2218 0.8623 0.077 Uiso 1 1 calc R
H18C H -0.0472 0.3122 0.8968 0.077 Uiso 1 1 calc R
C19 C 0.1241(4) 0.3991(3) 1.02635(19) 0.0321(13) Uani 1 1 d .
H19A H 0.0793 0.3939 0.9870 0.039 Uiso 1 1 calc R
H19B H 0.1035 0.3525 1.0559 0.039 Uiso 1 1 calc R
C20 C 0.1036(4) 0.4858(3) 1.0578(2) 0.0363(13) Uani 1 1 d .
H20A H 0.0277 0.4900 1.0691 0.044 Uiso 1 1 calc R
H20B H 0.1191 0.5325 1.0271 0.044 Uiso 1 1 calc R
C21 C 0.1731(4) 0.4970(3) 1.1180(2) 0.0404(14) Uani 1 1 d .
H21A H 0.1615 0.5550 1.1361 0.048 Uiso 1 1 calc R
H21B H 0.1522 0.4541 1.1504 0.048 Uiso 1 1 calc R
C22 C 0.2896(4) 0.4858(3) 1.1032(2) 0.0387(14) Uani 1 1 d .
H22A H 0.3321 0.4893 1.1435 0.046 Uiso 1 1 calc R
H22B H 0.3124 0.5332 1.0751 0.046 Uiso 1 1 calc R
C23 C 0.3115(4) 0.4003(3) 1.07069(19) 0.0338(13) Uani 1 1 d .
H23A H 0.2972 0.3528 1.1008 0.041 Uiso 1 1 calc R
H23B H 0.3875 0.3975 1.0594 0.041 Uiso 1 1 calc R
C24 C 0.1792(4) 0.1105(3) 0.99896(19) 0.0323(13) Uani 1 1 d .
C25 C 0.2863(4) 0.1146(3) 1.0215(2) 0.0315(13) Uani 1 1 d .
C26 C 0.2903(4) 0.1641(3) 1.07869(19) 0.0310(13) Uani 1 1 d .
C27 C 0.1846(4) 0.1898(3) 1.09272(19) 0.0293(13) Uani 1 1 d .
C28 C 0.1150(4) 0.1568(3) 1.04318(19) 0.0290(13) Uani 1 1 d .
C29 C 0.1409(4) 0.0637(3) 0.9400(2) 0.0425(14) Uani 1 1 d .
H29A H 0.1207 0.0049 0.9514 0.064 Uiso 1 1 calc R
H29B H 0.1978 0.0620 0.9087 0.064 Uiso 1 1 calc R
H29C H 0.0790 0.0937 0.9215 0.064 Uiso 1 1 calc R
C30 C 0.3787(4) 0.0726(3) 0.9912(2) 0.0532(16) Uani 1 1 d .
H30A H 0.3879 0.0146 1.0088 0.080 Uiso 1 1 calc R
H30B H 0.4431 0.1064 1.0000 0.080 Uiso 1 1 calc R
H30C H 0.3660 0.0690 0.9449 0.080 Uiso 1 1 calc R
C31 C 0.3907(4) 0.1873(3) 1.1146(2) 0.0431(14) Uani 1 1 d .
H31A H 0.4048 0.1445 1.1481 0.065 Uiso 1 1 calc R
H31B H 0.3828 0.2442 1.1341 0.065 Uiso 1 1 calc R
H31C H 0.4502 0.1883 1.0850 0.065 Uiso 1 1 calc R
C32 C 0.1484(4) 0.2380(3) 1.15001(19) 0.0387(14) Uani 1 1 d .
H32A H 0.1332 0.1974 1.1845 0.058 Uiso 1 1 calc R
H32B H 0.0839 0.2705 1.1389 0.058 Uiso 1 1 calc R
H32C H 0.2045 0.2778 1.1643 0.058 Uiso 1 1 calc R
C33 C -0.0022(4) 0.1691(3) 1.0407(2) 0.0386(14) Uani 1 1 d .
H33A H -0.0367 0.1218 1.0633 0.058 Uiso 1 1 calc R
H33B H -0.0272 0.1699 0.9959 0.058 Uiso 1 1 calc R
H33C H -0.0202 0.2238 1.0611 0.058 Uiso 1 1 calc R
Al1 Al 0.14934(12) 0.96843(10) 0.19147(6) 0.0407(5) Uani 1 1 d .
Cl1 Cl 0.16380(10) 0.94184(8) 0.09184(5) 0.0470(4) Uani 1 1 d .
Cl2 Cl 0.27690(11) 1.04978(9) 0.22125(6) 0.0605(5) Uani 1 1 d .
Cl3 Cl 0.00174(12) 1.03233(10) 0.20393(7) 0.0680(5) Uani 1 1 d .
Cl4 Cl 0.15495(12) 0.85212(9) 0.24444(6) 0.0674(5) Uani 1 1 d .
Al2 Al 0.27314(13) 0.71554(11) 0.91493(8) 0.0507(5) Uani 1 1 d .
Cl5 Cl 0.40963(10) 0.64859(9) 0.88241(7) 0.0593(5) Uani 1 1 d .
Cl6 Cl 0.13522(11) 0.64895(10) 0.87983(7) 0.0680(5) Uani 1 1 d .
Cl7 Cl 0.27203(15) 0.71104(12) 1.01662(7) 0.0929(6) Uani 1 1 d .
Cl8 Cl 0.27629(15) 0.84407(11) 0.88355(10) 0.1026(7) Uani 1 1 d .

loop_
_atom_site_aniso_label
_atom_site_aniso_U_11
_atom_site_aniso_U_22
_atom_site_aniso_U_33
_atom_site_aniso_U_23
_atom_site_aniso_U_13
_atom_site_aniso_U_12
N1 0.023(2) 0.031(3) 0.032(2) -0.002(2) -0.0028(17) 0.000(2)
B1 0.026(4) 0.034(4) 0.028(2) 0.002(3) -0.001(2) -0.004(3)
C1 0.010(3) 0.039(4) 0.029(2) 0.002(3) -0.002(2) 0.005(3)
C2 0.022(4) 0.028(4) 0.029(2) 0.002(2) 0.001(2) 0.004(3)
C3 0.032(3) 0.032(4) 0.036(2) 0.002(2) -0.002(2) 0.001(3)
C4 0.031(4) 0.031(4) 0.038(2) 0.003(3) 0.000(2) -0.007(3)
C5 0.035(4) 0.044(4) 0.054(3) 0.003(3) 0.004(3) -0.010(3)
C6 0.052(4) 0.044(4) 0.038(2) 0.012(3) 0.005(3) -0.003(3)
C7 0.040(4) 0.029(4) 0.029(2) 0.002(2) 0.004(2) -0.003(3)
C8 0.044(4) 0.038(4) 0.036(3) 0.005(3) 0.013(3) 0.005(3)
C9 0.066(5) 0.050(4) 0.048(3) -0.009(3) 0.020(3) 0.016(4)
C10 0.073(5) 0.062(5) 0.039(3) -0.016(3) 0.000(3) -0.006(4)
C11 0.056(4) 0.062(4) 0.036(3) -0.007(3) -0.005(3) -0.001(4)
C12 0.046(4) 0.041(4) 0.022(2) 0.002(2) 0.001(2) -0.006(3)
C13 0.042(4) 0.055(4) 0.046(3) 0.008(3) 0.015(3) 0.010(3)
C14 0.052(4) 0.074(5) 0.079(4) 0.011(4) 0.017(3) 0.025(4)
C15 0.056(4) 0.077(5) 0.058(3) 0.005(3) 0.022(3) 0.006(4)
C16 0.042(4) 0.040(4) 0.033(2) 0.000(3) -0.002(3) -0.002(3)
C17 0.058(4) 0.068(4) 0.044(3) 0.016(3) -0.010(3) 0.003(3)
C18 0.042(4) 0.065(4) 0.047(3) -0.003(3) -0.005(3) 0.002(3)
C19 0.031(4) 0.033(4) 0.032(2) 0.001(2) -0.006(2) 0.003(3)
C20 0.030(3) 0.038(4) 0.041(2) -0.004(3) 0.002(2) 0.007(3)
C21 0.048(4) 0.033(4) 0.039(2) -0.009(2) -0.005(3) 0.005(3)
C22 0.036(4) 0.044(4) 0.036(2) -0.002(3) -0.010(2) -0.003(3)
C23 0.027(3) 0.038(4) 0.036(2) 0.003(3) -0.006(2) 0.002(3)
C24 0.036(4) 0.028(3) 0.033(2) 0.005(2) 0.003(2) -0.005(3)
C25 0.033(4) 0.024(3) 0.037(2) 0.006(2) 0.002(3) 0.004(3)
C26 0.028(4) 0.031(3) 0.034(2) 0.011(2) -0.003(2) -0.001(3)
C27 0.029(4) 0.029(3) 0.029(2) 0.009(2) 0.004(2) -0.004(3)
C28 0.028(4) 0.031(3) 0.029(2) 0.005(2) 0.004(2) -0.002(3)
C29 0.049(4) 0.038(4) 0.040(2) 0.000(3) 0.000(2) -0.004(3)
C30 0.050(4) 0.051(4) 0.058(3) 0.008(3) 0.011(3) 0.016(3)
C31 0.037(4) 0.047(4) 0.044(3) 0.006(3) -0.007(2) -0.004(3)
C32 0.045(4) 0.041(4) 0.029(2) 0.000(2) 0.002(2) -0.001(3)
C33 0.033(4) 0.043(4) 0.040(2) 0.004(2) 0.003(2) -0.008(3)
Al1 0.0453(11) 0.0439(11) 0.0327(7) 0.0032(7) -0.0058(7) -0.0055(8)
Cl1 0.0491(9) 0.0573(10) 0.0343(6) 0.0013(6) -0.0026(6) -0.0032(7)
Cl2 0.0676(11) 0.0637(11) 0.0493(7) 0.0106(7) -0.0205(7) -0.0230(8)
Cl3 0.0572(11) 0.0730(12) 0.0742(9) -0.0104(8) 0.0147(8) 0.0059(8)
Cl4 0.0896(12) 0.0592(11) 0.0523(7) 0.0205(7) -0.0254(8) -0.0191(9)
Al2 0.0417(11) 0.0478(13) 0.0626(9) 0.0023(9) 0.0024(8) 0.0038(9)
Cl5 0.0338(9) 0.0532(11) 0.0908(10) -0.0046(8) -0.0026(8) 0.0012(7)
Cl6 0.0392(10) 0.0820(13) 0.0826(10) -0.0111(9) 0.0000(8) 0.0050(8)
Cl7 0.1164(16) 0.0983(15) 0.0637(9) -0.0114(9) -0.0064(9) 0.0123(12)
Cl8 0.0977(15) 0.0542(13) 0.1575(18) 0.0268(12) 0.0464(13) 0.0170(10)

loop_
_atom_type_symbol
_atom_type_description
_atom_type_scat_dispersion_real
_atom_type_scat_dispersion_imag
_atom_type_scat_source
C C 0.0181 0.0091 'International Tables Vol C Tables 4.2.6.8 and 6.1.1.4'
H H 0.0000 0.0000 'International Tables Vol C Tables 4.2.6.8 and 6.1.1.4'
B B 0.0090 0.0039 'International Tables Vol C Tables 4.2.6.8 and 6.1.1.4'
N N 0.0311 0.0180 'International Tables Vol C Tables 4.2.6.8 and 6.1.1.4'
Al Al 0.2130 0.2455 'International Tables Vol C Tables 4.2.6.8 and 6.1.1.4'
Cl Cl 0.3639 0.7018 'International Tables Vol C Tables 4.2.6.8 and 6.1.1.4'

loop_
_geom_angle_atom_site_label_1
_geom_angle_atom_site_label_2
_geom_angle_atom_site_label_3
_geom_angle
C1 N1 C7 124.2(4)
C1 N1 C4 111.8(4)
C7 N1 C4 122.8(3)
C1 B1 C25 134.6(4)
C1 B1 C24 142.9(4)
C25 B1 C24 47.6(3)
C1 B1 C26 129.3(4)
C25 B1 C26 47.5(2)
C24 B1 C26 81.5(3)
C1 B1 C28 142.6(4)
C25 B1 C28 81.0(3)
C24 B1 C28 47.6(2)
C26 B1 C28 80.8(3)
C1 B1 C27 134.0(4)
C25 B1 C27 80.5(3)
C24 B1 C27 81.0(3)
C26 B1 C27 46.8(2)
C28 B1 C27 47.1(2)
N1 C1 C2 111.2(4)
N1 C1 B1 126.6(4)
C2 C1 B1 122.2(4)
C1 C2 C19 108.6(4)
C1 C2 C3 102.7(3)
C19 C2 C3 110.6(4)
C1 C2 C23 113.0(4)
C19 C2 C23 109.0(3)
C3 C2 C23 112.9(4)
C4 C3 C2 106.6(4)
C3 C4 C5 111.1(4)
C3 C4 C6 113.5(4)
C5 C4 C6 109.9(4)
C3 C4 N1 100.5(3)
C5 C4 N1 109.7(4)
C6 C4 N1 111.8(4)
C8 C7 C12 122.6(4)
C8 C7 N1 123.0(4)
C12 C7 N1 114.3(4)
C7 C8 C9 115.9(5)
C7 C8 C13 126.3(5)
C9 C8 C13 117.4(5)
C10 C9 C8 122.1(5)
C11 C10 C9 120.0(5)
C10 C11 C12 121.8(5)
C11 C12 C7 117.0(5)
C11 C12 C16 118.6(5)
C7 C12 C16 124.3(4)
C8 C13 C14 115.7(5)
C8 C13 C15 109.1(4)
C14 C13 C15 106.4(4)
C12 C16 C18 112.2(4)
C12 C16 C17 111.2(4)
C18 C16 C17 109.5(4)
C20 C19 C2 111.6(4)
C19 C20 C21 110.9(4)
C22 C21 C20 111.0(4)
C21 C22 C23 112.2(4)
C22 C23 C2 111.7(4)
C25 C24 C28 107.8(4)
C25 C24 C29 125.5(4)
C28 C24 C29 126.6(4)
C25 C24 B1 66.0(3)
C28 C24 B1 67.5(3)
C29 C24 B1 133.2(4)
C24 C25 C26 108.7(4)
C24 C25 C30 125.6(4)
C26 C25 C30 125.6(5)
C24 C25 B1 66.4(3)
C26 C25 B1 67.1(3)
C30 C25 B1 133.7(4)
C25 C26 C27 107.9(4)
C25 C26 C31 124.4(5)
C27 C26 C31 127.6(4)
C25 C26 B1 65.5(3)
C27 C26 B1 67.7(3)
C31 C26 B1 130.3(4)
C26 C27 C28 108.0(4)
C26 C27 C32 127.4(4)
C28 C27 C32 124.6(4)
C26 C27 B1 65.5(3)
C28 C27 B1 66.1(3)
C32 C27 B1 136.8(4)
C24 C28 C27 107.6(4)
C24 C28 C33 127.8(4)
C27 C28 C33 124.6(4)
C24 C28 B1 65.0(3)
C27 C28 B1 66.9(3)
C33 C28 B1 134.2(4)
Cl4 Al1 Cl3 110.77(9)
Cl4 Al1 Cl2 109.74(8)
Cl3 Al1 Cl2 109.94(9)
Cl4 Al1 Cl1 109.96(8)
Cl3 Al1 Cl1 107.57(8)
Cl2 Al1 Cl1 108.82(8)
Cl8 Al2 Cl7 110.08(11)
Cl8 Al2 Cl5 110.15(10)
Cl7 Al2 Cl5 108.92(9)
Cl8 Al2 Cl6 111.94(10)
Cl7 Al2 Cl6 107.79(10)
Cl5 Al2 Cl6 107.86(9)

loop_
_geom_bond_atom_site_label_1
_geom_bond_atom_site_label_2
_geom_bond_distance
N1 C1 1.313(5)
N1 C7 1.471(6)
N1 C4 1.545(6)
B1 C1 1.560(7)
B1 C25 1.755(8)
B1 C24 1.760(7)
B1 C26 1.777(6)
B1 C28 1.794(7)
B1 C27 1.806(6)
C1 C2 1.518(6)
C2 C19 1.535(6)
C2 C3 1.543(6)
C2 C23 1.555(5)
C3 C4 1.515(6)
C4 C5 1.530(6)
C4 C6 1.531(6)
C7 C8 1.402(7)
C7 C12 1.416(6)
C8 C9 1.397(7)
C8 C13 1.520(7)
C9 C10 1.376(7)
C10 C11 1.368(7)
C11 C12 1.376(7)
C12 C16 1.511(7)
C13 C14 1.536(7)
C13 C15 1.547(7)
C16 C18 1.529(7)
C16 C17 1.543(6)
C19 C20 1.525(6)
C20 C21 1.528(6)
C21 C22 1.513(6)
C22 C23 1.521(6)
C24 C25 1.419(6)
C24 C28 1.433(6)
C24 C29 1.503(6)
C25 C26 1.422(6)
C25 C30 1.486(6)
C26 C27 1.424(6)
C26 C31 1.500(6)
C27 C28 1.437(6)
C27 C32 1.492(6)
C28 C33 1.487(6)
Al1 Cl4 2.1217(19)
Al1 Cl3 2.126(2)
Al1 Cl2 2.1261(19)
Al1 Cl1 2.1349(17)
Al2 Cl8 2.105(2)
Al2 Cl7 2.127(2)
Al2 Cl5 2.130(2)
Al2 Cl6 2.137(2)
